data_4329929
loop_
_publ_author_name
'Goulven Cosquer'
'Fabrice Pointillart'
'Boris Le Guennic'
'Yann Le Gal'
'St\'ephane Golhen'
'Olivier Cador'
'Lahc\`ene Ouahab'

_publ_section_title
;
 3d4f Heterobimetallic Dinuclear and Tetranuclear Complexes Involving
 Tetrathiafulvalene as Ligands: X-ray Structures and Magnetic and
 Photophysical Investigations
;
_journal_name_full 'Inorganic Chemistry'
_journal_page_first 8488
_journal_page_last 8501
_journal_paper_doi 10.1021/ic3010689
_journal_volume 51
_journal_year 2012
_chemical_formula_sum 'C76 H52 Cu2 Er2 F36 N4 O16 S12'
_chemical_formula_weight 2807.54
_chemical_name_systematic
; 
 ? 
;
_space_group_IT_number 2
_symmetry_cell_setting triclinic
_symmetry_space_group_name_Hall '-P 1'
_symmetry_space_group_name_H-M 'P -1'
_atom_sites_solution_hydrogens geom
_atom_sites_solution_primary direct
_atom_sites_solution_secondary difmap
_audit_creation_method SHELXL-97
_cell_angle_alpha 93.903(4)
_cell_angle_beta 95.854(5)
_cell_angle_gamma 111.867(5)
_cell_formula_units_Z 1
_cell_length_a 12.8981(13)
_cell_length_b 13.7598(16)
_cell_length_c 18.736(2)
_cell_measurement_reflns_used 8547
_cell_measurement_temperature 293(2)
_cell_measurement_theta_max 25.350
_cell_measurement_theta_min 0.998
_cell_volume 3049.5(6)
_computing_structure_refinement 'SHELXL-97 (Sheldrick, 1997)'
_computing_structure_solution 'SHELXS-97 (Sheldrick, 1990)'
_diffrn_ambient_temperature 293(2)
_diffrn_measured_fraction_theta_full 0.924
_diffrn_measured_fraction_theta_max 0.924
_diffrn_radiation_monochromator graphite
_diffrn_radiation_source 'fine-focus sealed tube'
_diffrn_radiation_type MoK\a
_diffrn_radiation_wavelength 0.71073
_diffrn_reflns_av_R_equivalents 0.0627
_diffrn_reflns_av_sigmaI/netI 0.1126
_diffrn_reflns_limit_h_max 15
_diffrn_reflns_limit_h_min -14
_diffrn_reflns_limit_k_max 16
_diffrn_reflns_limit_k_min -16
_diffrn_reflns_limit_l_max 22
_diffrn_reflns_limit_l_min -22
_diffrn_reflns_number 17037
_diffrn_reflns_theta_full 25.45
_diffrn_reflns_theta_max 25.45
_diffrn_reflns_theta_min 2.16
_exptl_absorpt_coefficient_mu 2.017
_exptl_crystal_colour red
_exptl_crystal_density_diffrn 1.529
_exptl_crystal_description plate
_exptl_crystal_F_000 1374
_exptl_crystal_size_max 0.11
_exptl_crystal_size_mid 0.10
_exptl_crystal_size_min 0.04
_platon_squeeze_details
;
;
_refine_diff_density_max 0.704
_refine_diff_density_min -0.517
_refine_diff_density_rms 0.094
_refine_ls_extinction_method none
_refine_ls_goodness_of_fit_ref 0.928
_refine_ls_hydrogen_treatment constr
_refine_ls_matrix_type full
_refine_ls_number_parameters 671
_refine_ls_number_reflns 10434
_refine_ls_number_restraints 0
_refine_ls_restrained_S_all 0.928
_refine_ls_R_factor_all 0.1213
_refine_ls_R_factor_gt 0.0598
_refine_ls_shift/su_max 0.018
_refine_ls_shift/su_mean 0.000
_refine_ls_structure_factor_coef Fsqd
_refine_ls_weighting_details 'calc w=1/[\s^2^(Fo^2^)+(0.0702P)^2^+0.0000P] where P=(Fo^2^+2Fc^2^)/3'
_refine_ls_weighting_scheme calc
_refine_ls_wR_factor_gt 0.1318
_refine_ls_wR_factor_ref 0.1536
_reflns_number_gt 5711
_reflns_number_total 10434
_reflns_threshold_expression >2sigma(I)
_cod_data_source_file ic3010689_si_001_3.cif
_cod_data_source_block ./gcc048-sr
_cod_database_code 4329929

loop_
_symmetry_equiv_pos_as_xyz
'x, y, z'
'-x, -y, -z'

loop_
_atom_site_label
_atom_site_type_symbol
_atom_site_fract_x
_atom_site_fract_y
_atom_site_fract_z
_atom_site_U_iso_or_equiv
_atom_site_adp_type
_atom_site_occupancy
_atom_site_symmetry_multiplicity
_atom_site_calc_flag
_atom_site_refinement_flags
_atom_site_disorder_assembly
_atom_site_disorder_group
C1 C 0.7647(7) 0.4666(7) 0.5451(5) 0.062(2) Uani 1 1 d . . .
C2 C 0.7663(7) 0.4634(8) 0.6193(4) 0.071(3) Uani 1 1 d . . .
H2 H 0.7214 0.4896 0.6438 0.086 Uiso 1 1 calc R . .
C3 C 0.8349(8) 0.4214(8) 0.6565(5) 0.083(3) Uani 1 1 d . . .
H3 H 0.8354 0.4206 0.7062 0.099 Uiso 1 1 calc R . .
C4 C 0.9026(9) 0.3804(9) 0.6230(5) 0.095(4) Uani 1 1 d . . .
H4 H 0.9463 0.3508 0.6490 0.113 Uiso 1 1 calc R . .
C5 C 0.9036(8) 0.3845(9) 0.5513(5) 0.086(3) Uani 1 1 d . . .
H5 H 0.9507 0.3594 0.5282 0.103 Uiso 1 1 calc R . .
C6 C 0.8339(7) 0.4266(7) 0.5099(4) 0.067(2) Uani 1 1 d . . .
C7 C 0.8405(8) 0.4235(8) 0.4325(5) 0.073(3) Uani 1 1 d . . .
H7 H 0.8946 0.4018 0.4155 0.088 Uiso 1 1 calc R . .
C8 C 0.7872(7) 0.4380(7) 0.3107(4) 0.064(2) Uani 1 1 d . . .
C9 C 0.6988(8) 0.4460(7) 0.2660(4) 0.069(2) Uani 1 1 d . . .
C10 C 0.8732(8) 0.4211(8) 0.2813(5) 0.076(3) Uani 1 1 d . . .
H9 H 0.9332 0.4165 0.3109 0.091 Uiso 1 1 calc R . .
C11 C 0.6960(9) 0.4393(9) 0.1918(5) 0.092(3) Uani 1 1 d . . .
H16 H 0.6377 0.4475 0.1625 0.111 Uiso 1 1 calc R . .
C12 C 0.8693(9) 0.4111(10) 0.2074(5) 0.095(3) Uani 1 1 d . . .
C13 C 0.7816(9) 0.4202(10) 0.1617(5) 0.100(4) Uani 1 1 d . . .
C14 C 0.9107(12) 0.3792(13) 0.0761(6) 0.138(6) Uani 1 1 d . . .
C15 C 0.9557(11) 0.3612(14) 0.0201(6) 0.139(6) Uani 1 1 d . A .
C16 C 1.0679(15) 0.3038(17) -0.0692(8) 0.173(8) Uani 1 1 d . . .
C17 C 0.9876(15) 0.3107(16) -0.1099(7) 0.167(7) Uani 1 1 d . A .
C18 C 1.193(5) 0.187(5) -0.0391(16) 0.56(5) Uani 1 1 d . . .
H18A H 1.2730 0.2014 -0.0290 0.677 Uiso 1 1 calc R . .
H18B H 1.1714 0.2072 0.0059 0.677 Uiso 1 1 calc R . .
C19 C 1.129(5) 0.053(7) -0.053(6) 1.16(18) Uani 1 1 d . . .
H19A H 1.1665 0.0331 -0.0125 1.394 Uiso 1 1 calc R . .
H19B H 1.0547 0.0423 -0.0402 1.394 Uiso 1 1 calc R . .
C20 C 1.101(7) -0.046(6) -0.114(4) 1.03(12) Uani 1 1 d . . .
H20A H 1.0625 -0.1104 -0.0944 1.543 Uiso 1 1 calc R . .
H20B H 1.1697 -0.0463 -0.1288 1.543 Uiso 1 1 calc R . .
H20C H 1.0534 -0.0397 -0.1550 1.543 Uiso 1 1 calc R . .
C21A C 0.834(3) 0.163(3) -0.2143(12) 0.303(16) Uani 0.57(5) 1 d P A 1
H21A H 0.8078 0.1703 -0.2633 0.363 Uiso 0.57(5) 1 calc PR A 1
H21B H 0.8720 0.1145 -0.2213 0.363 Uiso 0.57(5) 1 calc PR A 1
C21B C 0.834(3) 0.163(3) -0.2143(12) 0.303(16) Uani 0.43(5) 1 d P A 2
H21C H 0.7762 0.1875 -0.2017 0.363 Uiso 0.43(5) 1 calc PR A 2
H21D H 0.8168 0.1423 -0.2661 0.363 Uiso 0.43(5) 1 calc PR A 2
C22A C 0.710(6) 0.069(7) -0.200(5) 0.56(9) Uani 0.57(5) 1 d P A 1
H22A H 0.6831 0.0843 -0.1561 0.667 Uiso 0.57(5) 1 calc PR A 1
H22B H 0.6504 0.0507 -0.2413 0.667 Uiso 0.57(5) 1 calc PR A 1
C22B C 0.808(7) 0.064(7) -0.184(4) 0.21(3) Uiso 0.43(5) 1 d P A 2
H22C H 0.7340 0.0113 -0.2035 0.257 Uiso 0.43(5) 1 calc PR A 2
H22D H 0.8156 0.0721 -0.1312 0.257 Uiso 0.43(5) 1 calc PR A 2
C23A C 0.761(11) -0.005(8) -0.195(5) 0.41(6) Uiso 0.57(5) 1 d P A 1
H23A H 0.7069 -0.0706 -0.1848 0.619 Uiso 0.57(5) 1 calc PR A 1
H23B H 0.8236 0.0211 -0.1577 0.619 Uiso 0.57(5) 1 calc PR A 1
H23C H 0.7862 -0.0159 -0.2406 0.619 Uiso 0.57(5) 1 calc PR A 1
C23B C 0.906(8) 0.043(7) -0.213(4) 0.36(6) Uiso 0.43(5) 1 d P A 2
H23D H 0.9064 -0.0227 -0.2002 0.533 Uiso 0.43(5) 1 calc PR A 2
H23E H 0.9759 0.0990 -0.1935 0.533 Uiso 0.43(5) 1 calc PR A 2
H23F H 0.8961 0.0408 -0.2651 0.533 Uiso 0.43(5) 1 calc PR A 2
C24 C 1.0019(10) 0.8086(13) 0.6351(10) 0.117(4) Uani 1 1 d . . .
C25 C 0.8789(10) 0.7467(9) 0.6415(6) 0.089(3) Uani 1 1 d . . .
C26 C 0.8407(9) 0.7431(10) 0.7080(6) 0.098(3) Uani 1 1 d . . .
H106 H 0.8914 0.7769 0.7494 0.117 Uiso 1 1 calc R . .
C27 C 0.7270(10) 0.6894(10) 0.7138(6) 0.096(3) Uani 1 1 d . . .
C28 C 0.6920(15) 0.681(2) 0.7879(9) 0.166(8) Uani 1 1 d . . .
C29 C 0.8277(12) 0.7656(10) 0.3497(7) 0.098(4) Uani 1 1 d . . .
C30 C 0.7808(7) 0.7757(7) 0.4193(5) 0.069(2) Uani 1 1 d . . .
C31 C 0.8046(8) 0.8744(8) 0.4520(6) 0.083(3) Uani 1 1 d . . .
H101 H 0.8504 0.9327 0.4320 0.100 Uiso 1 1 calc R . .
C32 C 0.7594(8) 0.8900(8) 0.5179(6) 0.078(3) Uani 1 1 d . . .
C33 C 0.812(2) 1.0070(11) 0.5639(18) 0.227(14) Uani 1 1 d . . .
C34 C 0.4596(15) 0.8100(13) 0.3778(9) 0.123(5) Uani 1 1 d . . .
C35 C 0.4763(9) 0.7696(9) 0.4490(7) 0.093(3) Uani 1 1 d . . .
C36 C 0.4480(9) 0.8101(8) 0.5100(7) 0.095(4) Uani 1 1 d . . .
H104 H 0.4197 0.8629 0.5064 0.114 Uiso 1 1 calc R . .
C37 C 0.4602(8) 0.7751(8) 0.5757(7) 0.088(3) Uani 1 1 d . . .
C38 C 0.4312(15) 0.8281(12) 0.6406(10) 0.126(5) Uani 1 1 d . . .
Cu2 Cu 0.65252(8) 0.48510(8) 0.40764(5) 0.0606(3) Uani 1 1 d . . .
Er1 Er 0.62023(3) 0.63917(3) 0.53629(2) 0.06048(16) Uani 1 1 d . . .
F1 F 1.0431(7) 0.7621(9) 0.5920(7) 0.222(6) Uani 1 1 d . . .
F2 F 1.0264(7) 0.8970(8) 0.6240(9) 0.241(8) Uani 1 1 d . . .
F3 F 1.0650(8) 0.8138(14) 0.6955(7) 0.268(8) Uani 1 1 d . . .
F4 F 0.6627(16) 0.5802(15) 0.8019(7) 0.277(9) Uani 1 1 d . . .
F5 F 0.7730(8) 0.7342(12) 0.8404(5) 0.241(7) Uani 1 1 d . . .
F6 F 0.6094(9) 0.7023(13) 0.7963(4) 0.224(7) Uani 1 1 d . . .
F7 F 0.8828(8) 0.8540(6) 0.3256(5) 0.167(4) Uani 1 1 d . . .
F8 F 0.8937(10) 0.7169(9) 0.3557(6) 0.204(5) Uani 1 1 d . . .
F9 F 0.7495(9) 0.7117(9) 0.2983(5) 0.188(5) Uani 1 1 d . . .
F10 F 0.747(2) 1.0481(12) 0.5146(11) 0.323(12) Uani 1 1 d . . .
F11 F 0.760(2) 1.0185(8) 0.6036(9) 0.301(11) Uani 1 1 d . . .
F12 F 0.8906(11) 1.0654(9) 0.5417(10) 0.247(7) Uani 1 1 d . . .
F13 F 0.3806(9) 0.8440(9) 0.3687(6) 0.199(5) Uani 1 1 d . . .
F14 F 0.4351(10) 0.7396(10) 0.3215(6) 0.182(4) Uani 1 1 d . . .
F15 F 0.5526(8) 0.8814(9) 0.3637(6) 0.212(6) Uani 1 1 d . . .
F16 F 0.4970(11) 0.9193(8) 0.6584(7) 0.229(6) Uani 1 1 d . . .
F17 F 0.4198(10) 0.7777(7) 0.6962(6) 0.196(5) Uani 1 1 d . . .
F18 F 0.3306(10) 0.8322(11) 0.6280(6) 0.235(6) Uani 1 1 d . . .
N1 N 0.7766(6) 0.4486(6) 0.3859(4) 0.0613(18) Uani 1 1 d . . .
N2 N 0.6097(6) 0.4646(6) 0.3009(4) 0.076(2) Uani 1 1 d . . .
H2A H 0.5439 0.4091 0.2885 0.091 Uiso 1 1 calc R . .
H2B H 0.6008 0.5222 0.2861 0.091 Uiso 1 1 calc R . .
O1 O 0.6944(4) 0.5043(4) 0.5109(3) 0.0593(14) Uani 1 1 d . . .
O2 O 0.5220(4) 0.5109(4) 0.4320(3) 0.0560(13) Uani 1 1 d . . .
O3 O 0.8211(6) 0.7056(5) 0.5828(4) 0.0839(19) Uani 1 1 d . . .
O4 O 0.6461(6) 0.6412(6) 0.6644(4) 0.0843(19) Uani 1 1 d . . .
O5 O 0.7239(5) 0.6867(5) 0.4370(3) 0.0670(15) Uani 1 1 d . . .
O6 O 0.7005(5) 0.8240(5) 0.5534(4) 0.0783(18) Uani 1 1 d . . .
O7 O 0.5185(5) 0.7014(5) 0.4462(4) 0.086(2) Uani 1 1 d . . .
O8 O 0.4909(5) 0.7011(5) 0.5883(4) 0.0827(19) Uani 1 1 d . . .
S1 S 0.9760(3) 0.3901(4) 0.16542(15) 0.1398(16) Uani 1 1 d . . .
S2 S 1.0810(4) 0.3423(5) 0.02475(19) 0.180(2) Uani 1 1 d . . .
S3 S 1.1838(6) 0.2826(7) -0.0976(3) 0.264(4) Uani 1 1 d . . .
S4 S 0.9658(6) 0.2858(6) -0.2034(2) 0.206(3) Uani 1 1 d . . .
S5 S 0.8897(4) 0.3500(5) -0.06932(18) 0.164(2) Uani 1 1 d . . .
S6 S 0.7857(3) 0.4055(4) 0.07020(15) 0.1527(18) Uani 1 1 d . . .

loop_
_atom_site_aniso_label
_atom_site_aniso_U_11
_atom_site_aniso_U_22
_atom_site_aniso_U_33
_atom_site_aniso_U_23
_atom_site_aniso_U_13
_atom_site_aniso_U_12
C1 0.069(5) 0.060(5) 0.064(6) 0.007(4) 0.013(5) 0.031(5)
C2 0.079(6) 0.110(8) 0.050(5) 0.020(5) 0.023(5) 0.059(6)
C3 0.098(7) 0.121(9) 0.045(5) 0.017(5) 0.012(5) 0.059(7)
C4 0.115(8) 0.146(10) 0.068(7) 0.038(7) 0.025(6) 0.095(8)
C5 0.095(7) 0.135(10) 0.058(6) 0.026(6) 0.018(5) 0.074(7)
C6 0.083(6) 0.080(6) 0.050(5) 0.004(5) 0.014(5) 0.043(5)
C7 0.080(6) 0.090(7) 0.058(6) 0.010(5) 0.021(5) 0.039(6)
C8 0.073(5) 0.078(6) 0.046(5) 0.003(4) 0.015(4) 0.035(5)
C9 0.096(7) 0.093(7) 0.036(5) 0.007(5) 0.010(5) 0.057(6)
C10 0.088(6) 0.115(8) 0.055(6) 0.022(5) 0.022(5) 0.067(6)
C11 0.101(7) 0.157(11) 0.048(6) 0.022(6) 0.017(5) 0.080(8)
C12 0.095(7) 0.157(11) 0.059(6) 0.013(7) 0.028(6) 0.074(8)
C13 0.106(8) 0.159(11) 0.057(6) 0.004(7) 0.016(6) 0.078(8)
C14 0.159(12) 0.238(17) 0.069(8) 0.009(9) 0.025(8) 0.135(13)
C15 0.144(11) 0.258(18) 0.054(7) 0.015(9) 0.027(7) 0.120(13)
C16 0.198(16) 0.33(2) 0.075(10) 0.028(12) 0.045(10) 0.187(18)
C17 0.201(16) 0.31(2) 0.057(8) -0.007(11) 0.027(9) 0.170(17)
C18 0.94(12) 1.03(13) 0.16(3) 0.13(5) 0.12(4) 0.86(12)
C19 0.41(7) 1.0(2) 1.8(4) -1.0(2) -0.45(13) 0.31(10)
C20 1.2(2) 0.65(14) 0.81(15) -0.28(11) -0.69(16) 0.20(13)
C21A 0.44(6) 0.33(4) 0.102(16) -0.05(2) 0.00(2) 0.12(4)
C22A 0.20(6) 0.47(13) 1.0(2) 0.44(14) 0.00(8) 0.07(6)
C21B 0.44(6) 0.33(4) 0.102(16) -0.05(2) 0.00(2) 0.12(4)
C24 0.064(8) 0.113(12) 0.151(13) -0.012(10) -0.011(9) 0.020(8)
C25 0.102(9) 0.090(8) 0.080(8) -0.001(7) -0.005(7) 0.050(7)
C26 0.085(7) 0.133(10) 0.062(7) -0.025(6) 0.000(6) 0.035(7)
C27 0.087(8) 0.118(10) 0.079(8) -0.009(7) 0.004(7) 0.039(8)
C28 0.096(11) 0.27(3) 0.082(12) -0.013(14) 0.005(9) 0.025(14)
C29 0.120(10) 0.091(9) 0.082(9) 0.012(7) 0.053(8) 0.028(8)
C30 0.064(5) 0.058(6) 0.090(7) 0.015(5) 0.021(5) 0.024(5)
C31 0.083(7) 0.071(7) 0.108(8) 0.021(6) 0.038(6) 0.035(6)
C32 0.080(7) 0.066(7) 0.094(8) 0.008(6) 0.011(6) 0.036(6)
C33 0.27(2) 0.051(9) 0.44(4) 0.073(14) 0.29(3) 0.078(12)
C34 0.146(13) 0.117(12) 0.136(14) 0.038(11) 0.026(11) 0.081(11)
C35 0.081(7) 0.089(8) 0.128(10) 0.044(7) 0.028(7) 0.045(7)
C36 0.088(7) 0.075(7) 0.148(11) 0.023(7) 0.035(7) 0.055(6)
C37 0.086(7) 0.064(7) 0.132(10) 0.019(7) 0.045(7) 0.039(6)
C38 0.144(12) 0.080(10) 0.181(16) 0.010(10) 0.082(12) 0.059(9)
Cu2 0.0685(6) 0.0739(7) 0.0519(6) 0.0109(5) 0.0176(5) 0.0385(6)
Er1 0.0679(3) 0.0599(3) 0.0617(3) 0.00864(18) 0.02027(19) 0.0304(2)
F1 0.109(6) 0.227(11) 0.315(16) -0.081(10) 0.067(8) 0.057(7)
F2 0.106(6) 0.105(7) 0.53(3) 0.100(10) 0.103(10) 0.032(6)
F3 0.082(6) 0.43(2) 0.219(13) 0.120(14) -0.007(7) 0.012(9)
F4 0.34(2) 0.31(2) 0.142(11) 0.086(13) 0.088(12) 0.066(17)
F5 0.130(7) 0.44(2) 0.074(6) -0.036(8) 0.002(5) 0.037(10)
F6 0.132(7) 0.44(2) 0.085(6) -0.049(8) 0.020(5) 0.104(10)
F7 0.241(9) 0.104(6) 0.160(7) 0.040(5) 0.130(7) 0.039(6)
F8 0.267(12) 0.263(12) 0.214(10) 0.107(9) 0.173(10) 0.203(11)
F9 0.208(10) 0.202(10) 0.085(6) -0.015(6) 0.061(6) -0.006(8)
F10 0.43(3) 0.159(12) 0.39(2) -0.118(14) -0.13(2) 0.190(16)
F11 0.50(3) 0.095(7) 0.270(16) -0.031(9) 0.255(18) 0.026(11)
F12 0.210(11) 0.106(7) 0.367(19) -0.064(9) 0.120(13) -0.011(8)
F13 0.231(10) 0.255(12) 0.204(10) 0.094(9) 0.038(8) 0.184(10)
F14 0.251(12) 0.198(11) 0.136(8) 0.081(8) 0.040(8) 0.115(10)
F15 0.152(8) 0.204(11) 0.253(12) 0.165(10) 0.015(8) 0.017(7)
F16 0.285(14) 0.114(8) 0.242(12) -0.053(8) 0.149(11) 0.010(8)
F17 0.322(14) 0.117(7) 0.196(10) 0.029(7) 0.157(10) 0.106(8)
F18 0.215(11) 0.321(16) 0.245(12) -0.036(11) 0.057(9) 0.195(12)
N1 0.069(4) 0.083(5) 0.047(4) 0.009(4) 0.017(3) 0.042(4)
N2 0.083(5) 0.106(6) 0.059(5) 0.010(4) 0.020(4) 0.057(5)
O1 0.064(3) 0.076(4) 0.052(3) 0.008(3) 0.015(3) 0.042(3)
O2 0.059(3) 0.057(3) 0.060(3) 0.011(3) 0.023(3) 0.027(3)
O3 0.095(5) 0.082(5) 0.077(5) 0.013(4) 0.017(4) 0.034(4)
O4 0.082(4) 0.098(5) 0.073(5) -0.003(4) 0.014(4) 0.036(4)
O5 0.071(4) 0.063(4) 0.074(4) 0.014(3) 0.024(3) 0.029(3)
O6 0.088(4) 0.062(4) 0.084(5) 0.009(4) 0.032(4) 0.023(4)
O7 0.093(5) 0.074(4) 0.111(6) 0.030(4) 0.022(4) 0.050(4)
O8 0.097(5) 0.062(4) 0.104(5) 0.018(4) 0.036(4) 0.041(4)
S1 0.130(3) 0.280(5) 0.0551(17) 0.007(2) 0.0287(17) 0.128(3)
S2 0.177(4) 0.352(7) 0.072(2) 0.014(3) 0.037(2) 0.168(5)
S3 0.301(7) 0.493(12) 0.129(4) 0.028(6) 0.093(4) 0.286(9)
S4 0.312(7) 0.321(8) 0.063(2) 0.017(4) 0.049(4) 0.204(7)
S5 0.195(4) 0.296(6) 0.0595(19) 0.012(3) 0.032(2) 0.158(4)
S6 0.159(3) 0.307(6) 0.0455(17) 0.013(2) 0.0231(19) 0.148(4)

loop_
_atom_type_symbol
_atom_type_description
_atom_type_scat_dispersion_real
_atom_type_scat_dispersion_imag
_atom_type_scat_source
C C 0.0033 0.0016 'International Tables Vol C Tables 4.2.6.8 and 6.1.1.4'
H H 0.0000 0.0000 'International Tables Vol C Tables 4.2.6.8 and 6.1.1.4'
Cu Cu 0.3201 1.2651 'International Tables Vol C Tables 4.2.6.8 and 6.1.1.4'
Er Er -0.2586 4.9576 'International Tables Vol C Tables 4.2.6.8 and 6.1.1.4'
F F 0.0171 0.0103 'International Tables Vol C Tables 4.2.6.8 and 6.1.1.4'
N N 0.0061 0.0033 'International Tables Vol C Tables 4.2.6.8 and 6.1.1.4'
O O 0.0106 0.0060 'International Tables Vol C Tables 4.2.6.8 and 6.1.1.4'
S S 0.1246 0.1234 'International Tables Vol C Tables 4.2.6.8 and 6.1.1.4'

loop_
_geom_angle_atom_site_label_1
_geom_angle_atom_site_label_2
_geom_angle_atom_site_label_3
_geom_angle
_geom_angle_site_symmetry_1
_geom_angle_site_symmetry_3
O1 C1 C2 118.0(7) . .
O1 C1 C6 123.5(8) . .
C2 C1 C6 118.5(8) . .
C3 C2 C1 120.0(7) . .
C4 C3 C2 122.6(8) . .
C5 C4 C3 118.2(9) . .
C4 C5 C6 121.6(8) . .
C1 C6 C5 119.1(8) . .
C1 C6 C7 124.8(8) . .
C5 C6 C7 116.1(7) . .
N1 C7 C6 124.7(8) . .
C10 C8 C9 120.0(8) . .
C10 C8 N1 126.6(8) . .
C9 C8 N1 113.4(7) . .
C8 C10 C12 119.1(8) . .
C10 C12 C13 121.7(8) . .
C10 C12 S1 121.9(8) . .
C13 C12 S1 116.3(7) . .
C15 C14 S1 122.3(10) . .
C15 C14 S6 123.6(10) . .
S1 C14 S6 113.9(6) . .
C14 C15 S2 124.3(10) . .
C14 C15 S5 122.1(10) . .
S2 C15 S5 113.5(6) . .
C17 C16 S3 125.7(12) . .
C17 C16 S2 118.2(11) . .
S3 C16 S2 115.1(9) . .
C16 C17 S4 125.2(12) . .
C16 C17 S5 117.8(11) . .
S4 C17 S5 117.0(9) . .
C11 C13 C12 119.1(9) . .
C11 C13 S6 123.6(8) . .
C12 C13 S6 117.4(7) . .
C9 C11 C13 118.8(9) . .
C11 C9 C8 121.3(8) . .
C11 C9 N2 121.3(8) . .
C8 C9 N2 117.3(7) . .
O5 C30 C31 130.7(9) . .
O5 C30 C29 111.4(9) . .
C31 C30 C29 117.9(9) . .
C30 C31 C32 120.8(9) . .
O6 C32 C31 129.4(9) . .
O6 C32 C33 110.9(11) . .
C31 C32 C33 118.3(10) . .
O7 C35 C36 126.1(11) . .
O7 C35 C34 114.1(11) . .
C36 C35 C34 119.9(11) . .
C37 C36 C35 122.1(9) . .
O3 C25 C26 126.2(11) . .
O3 C25 C24 113.1(11) . .
C26 C25 C24 120.6(12) . .
C25 C26 C27 120.8(11) . .
F2 C24 F1 110.0(17) . .
F2 C24 F3 104.3(15) . .
F1 C24 F3 100.0(13) . .
F2 C24 C25 116.7(13) . .
F1 C24 C25 114.0(12) . .
F3 C24 C25 110.0(14) . .
F8 C29 F9 105.3(12) . .
F8 C29 F7 106.5(11) . .
F9 C29 F7 105.7(12) . .
F8 C29 C30 111.7(11) . .
F9 C29 C30 111.6(10) . .
F7 C29 C30 115.4(10) . .
O4 C27 C26 128.8(11) . .
O4 C27 C28 112.8(11) . .
C26 C27 C28 118.3(12) . .
F13 C34 F15 109.1(13) . .
F13 C34 F14 102.4(15) . .
F15 C34 F14 101.1(15) . .
F13 C34 C35 116.7(13) . .
F15 C34 C35 111.7(14) . .
F14 C34 C35 114.3(12) . .
O8 C37 C36 126.3(10) . .
O8 C37 C38 115.6(12) . .
C36 C37 C38 118.1(11) . .
F16 C38 F17 109.3(18) . .
F16 C38 F18 105.8(13) . .
F17 C38 F18 100.5(13) . .
F16 C38 C37 113.1(12) . .
F17 C38 C37 114.8(11) . .
F18 C38 C37 112.2(15) . .
F6 C28 F5 108(2) . .
F6 C28 F4 104.9(18) . .
F5 C28 F4 104(2) . .
F6 C28 C27 115.8(19) . .
F5 C28 C27 114.5(14) . .
F4 C28 C27 109(2) . .
F11 C33 F12 132.5(18) . .
F11 C33 F10 85(2) . .
F12 C33 F10 85(2) . .
F11 C33 C32 113.9(16) . .
F12 C33 C32 112.9(15) . .
F10 C33 C32 93(2) . .
N1 Cu2 O1 95.2(2) . .
N1 Cu2 O2 175.5(3) . .
O1 Cu2 O2 83.6(2) . .
N1 Cu2 N2 84.5(3) . .
O1 Cu2 N2 179.7(2) . .
O2 Cu2 N2 96.6(2) . .
N1 Cu2 Er1 133.7(2) . .
O1 Cu2 Er1 47.59(14) . .
O2 Cu2 Er1 47.76(16) . .
N2 Cu2 Er1 132.75(19) . .
O6 Er1 O2 144.27(18) . 2_666
O6 Er1 O4 88.2(2) . .
O2 Er1 O4 71.4(2) 2_666 .
O6 Er1 O5 75.6(2) . .
O2 Er1 O5 137.57(19) 2_666 .
O4 Er1 O5 141.6(2) . .
O6 Er1 O8 71.6(2) . .
O2 Er1 O8 73.90(18) 2_666 .
O4 Er1 O8 70.1(2) . .
O5 Er1 O8 132.8(2) . .
O6 Er1 O1 133.7(2) . .
O2 Er1 O1 78.67(17) 2_666 .
O4 Er1 O1 95.63(19) . .
O5 Er1 O1 73.18(18) . .
O8 Er1 O1 151.9(2) . .
O6 Er1 O7 72.8(2) . .
O2 Er1 O7 103.1(2) 2_666 .
O4 Er1 O7 138.2(2) . .
O5 Er1 O7 69.8(2) . .
O8 Er1 O7 68.7(2) . .
O1 Er1 O7 124.6(2) . .
O6 Er1 O2 133.5(2) . .
O2 Er1 O2 68.12(19) 2_666 .
O4 Er1 O2 137.4(2) . .
O5 Er1 O2 71.21(18) . .
O8 Er1 O2 109.8(2) . .
O1 Er1 O2 64.10(17) . .
O7 Er1 O2 65.7(2) . .
O6 Er1 O3 68.2(2) . .
O2 Er1 O3 126.35(19) 2_666 .
O4 Er1 O3 69.7(2) . .
O5 Er1 O3 72.0(2) . .
O8 Er1 O3 122.8(2) . .
O1 Er1 O3 70.1(2) . .
O7 Er1 O3 130.5(2) . .
O2 Er1 O3 127.41(19) . .
O6 Er1 Cu2 127.00(15) . .
O2 Er1 Cu2 87.60(12) 2_666 .
O4 Er1 Cu2 131.08(16) . .
O5 Er1 Cu2 51.42(14) . .
O8 Er1 Cu2 145.89(17) . .
O1 Er1 Cu2 35.94(12) . .
O7 Er1 Cu2 88.69(16) . .
O2 Er1 Cu2 36.14(11) . .
O3 Er1 Cu2 91.28(16) . .
C7 N1 C8 119.9(7) . .
C7 N1 Cu2 124.7(6) . .
C8 N1 Cu2 115.0(5) . .
C9 N2 Cu2 109.2(5) . .
C1 O1 Cu2 124.3(5) . .
C1 O1 Er1 137.5(5) . .
Cu2 O1 Er1 96.5(2) . .
Cu2 O2 Er1 113.4(2) . 2_666
Cu2 O2 Er1 96.1(2) . .
Er1 O2 Er1 111.88(19) 2_666 .
C27 O4 Er1 134.2(7) . .
C37 O8 Er1 132.1(6) . .
C35 O7 Er1 133.4(8) . .
C25 O3 Er1 135.5(7) . .
C32 O6 Er1 132.6(6) . .
C30 O5 Er1 130.9(6) . .
C12 S1 C14 95.7(5) . .
C15 S2 C16 95.2(7) . .
C16 S3 C18 99.9(14) . .
C17 S4 C21A 98.9(10) . .
C17 S5 C15 94.9(6) . .
C13 S6 C14 96.3(5) . .
C33 F10 F11 38.4(8) . .
C33 F11 F10 57(2) . .
C19 C18 S3 129(5) . .
C20 C19 C18 142(10) . .
C22A C21A S4 163(4) . .
C23A C22A C21A 90(6) . .

loop_
_geom_bond_atom_site_label_1
_geom_bond_atom_site_label_2
_geom_bond_distance
_geom_bond_site_symmetry_2
C1 O1 1.335(9) .
C1 C2 1.392(11) .
C1 C6 1.404(10) .
C2 C3 1.384(11) .
C3 C4 1.380(12) .
C4 C5 1.349(12) .
C5 C6 1.433(11) .
C6 C7 1.459(11) .
C7 N1 1.292(10) .
C8 C10 1.373(10) .
C8 C9 1.388(11) .
C8 N1 1.433(10) .
C9 C11 1.384(11) .
C9 N2 1.471(10) .
C10 C12 1.377(12) .
C11 C13 1.389(12) .
C12 C13 1.395(13) .
C12 S1 1.756(9) .
C13 S6 1.721(10) .
C14 C15 1.302(14) .
C14 S1 1.766(12) .
C14 S6 1.774(12) .
C15 S2 1.725(12) .
C15 S5 1.769(12) .
C16 C17 1.260(18) .
C16 S3 1.752(14) .
C16 S2 1.775(14) .
C17 S4 1.735(13) .
C17 S5 1.764(13) .
C18 C19 1.70(9) .
C18 S3 1.80(4) .
C19 C20 1.63(8) .
C21A C22A 1.71(7) .
C21A S4 1.88(4) .
C22A C23A 1.40(10) .
C22B C23B 1.54(10) .
C24 F2 1.177(16) .
C24 F1 1.270(16) .
C24 F3 1.305(16) .
C25 O3 1.233(11) .
C25 C26 1.383(14) .
C25 C24 1.517(16) .
C26 C27 1.394(14) .
C27 O4 1.260(12) .
C27 C28 1.502(19) .
C28 F6 1.23(2) .
C28 F5 1.311(18) .
C28 F4 1.35(3) .
C29 F8 1.266(14) .
C29 F9 1.281(14) .
C29 F7 1.298(12) .
C30 O5 1.259(10) .
C30 C31 1.362(13) .
C30 C29 1.510(13) .
C31 C32 1.454(13) .
C32 O6 1.231(11) .
C32 C33 1.64(2) .
C33 F11 1.091(14) .
C33 F12 1.173(15) .
C33 F10 1.47(3) .
C34 F13 1.271(14) .
C34 F15 1.303(17) .
C34 F14 1.310(16) .
C35 O7 1.249(11) .
C35 C36 1.378(15) .
C35 C34 1.506(17) .
C36 C37 1.368(15) .
C37 O8 1.250(11) .
C37 C38 1.524(16) .
C38 F16 1.223(16) .
C38 F17 1.282(16) .
C38 F18 1.317(17) .
Cu2 N1 1.918(6) .
Cu2 O1 1.927(5) .
Cu2 O2 1.935(4) .
Cu2 N2 1.991(7) .
Cu2 Er1 3.2627(10) .
Er1 O6 2.345(6) .
Er1 O2 2.356(5) 2_666
Er1 O4 2.386(7) .
Er1 O5 2.387(5) .
Er1 O8 2.395(6) .
Er1 O1 2.424(5) .
Er1 O7 2.426(6) .
Er1 O2 2.429(5) .
Er1 O3 2.444(7) .
O2 Er1 2.356(5) 2_666
F10 F11 1.75(2) .

loop_
_platon_squeeze_void_nr
_platon_squeeze_void_average_x
_platon_squeeze_void_average_y
_platon_squeeze_void_average_z
_platon_squeeze_void_volume
_platon_squeeze_void_count_electrons
_platon_squeeze_void_content
1 0.500 0.998 0.000 725 90 ' '
